data_7009372
loop_
_publ_author_name
'Patel, Bhavesh'
'Reid, Gillian'

_publ_section_title
;
 Stabilisation of the [Mn(CO)2]+ fragment by thioether macrocyclic
 ligands; synthesis, spectroscopic and structural characterisation
;
_journal_issue 8
_journal_name_full 'Journal of the Chemical Society, Dalton Transactions'
_journal_page_first 1303
_journal_paper_doi 10.1039/b000446o
_journal_year 2000
_chemical_formula_moiety '[Mn(CO)2([12]aneS4)]CF3SO3.1/2CHCl3'
_chemical_formula_sum 'C11.5 H16.5 Cl1.5 F3 Mn O5 S5'
_chemical_formula_weight 560.16
_chemical_name_systematic
; 
 cis-dicarbonyl  manganese(I) 1,4,7,10-tetrathiacyclododecane . 1/2CHCl2 solvate 
;
_space_group_IT_number 2
_symmetry_cell_setting triclinic
_symmetry_space_group_name_Hall '-P 1'
_symmetry_space_group_name_H-M 'P -1'
_atom_sites_solution_hydrogens geom
_atom_sites_solution_primary direct
_atom_sites_solution_secondary difmap
_audit_creation_method SHELXL-97
_cell_angle_alpha 90.983(17)
_cell_angle_beta 90.332(14)
_cell_angle_gamma 86.531(13)
_cell_formula_units_Z 4
_cell_length_a 14.0952(16)
_cell_length_b 15.267(3)
_cell_length_c 9.6411(15)
_cell_measurement_reflns_used 20
_cell_measurement_temperature 150.0(1)
_cell_measurement_theta_max 17.9
_cell_measurement_theta_min 13.9
_cell_volume 2070.6(6)
_computing_cell_refinement 'MSC/AFC Diffractometer Control'
_computing_data_collection 'MSC/AFC Diffractometer Control'
_computing_data_reduction Texsan
_computing_molecular_graphics ORTEP
_computing_structure_refinement 'SHELXL-97 (Sheldrick, 1997)'
_computing_structure_solution 'SHELXS-97 (Sheldrick, 1990)'
_diffrn_ambient_temperature 150.0(1)
_diffrn_measured_fraction_theta_full 1.000
_diffrn_measured_fraction_theta_max 1.000
_diffrn_measurement_device_type AFC7S
_diffrn_measurement_method omege/2theta
_diffrn_radiation_monochromator graphite
_diffrn_radiation_source 'fine-focus sealed tube'
_diffrn_radiation_type MoK\a
_diffrn_radiation_wavelength 0.71073
_diffrn_reflns_av_R_equivalents 0.0683
_diffrn_reflns_av_sigmaI/netI 0.1242
_diffrn_reflns_limit_h_max 16
_diffrn_reflns_limit_h_min 0
_diffrn_reflns_limit_k_max 18
_diffrn_reflns_limit_k_min -18
_diffrn_reflns_limit_l_max 11
_diffrn_reflns_limit_l_min -11
_diffrn_reflns_number 7633
_diffrn_reflns_theta_full 25.00
_diffrn_reflns_theta_max 25.00
_diffrn_reflns_theta_min 2.03
_diffrn_standards_decay_% -1.65
_diffrn_standards_interval_count 150
_diffrn_standards_number 3
_exptl_absorpt_coefficient_mu 1.383
_exptl_absorpt_correction_T_max 0.906
_exptl_absorpt_correction_T_min 1.000
_exptl_absorpt_correction_type psi-scan
_exptl_crystal_colour yellow
_exptl_crystal_density_diffrn 1.797
_exptl_crystal_density_meas ?
_exptl_crystal_density_method 'not measured'
_exptl_crystal_description column
_exptl_crystal_F_000 1132
_exptl_crystal_size_max 0.580
_exptl_crystal_size_mid 0.140
_exptl_crystal_size_min 0.120
_refine_diff_density_max 3.428
_refine_diff_density_min -1.896
_refine_diff_density_rms 0.148
_refine_ls_extinction_method none
_refine_ls_goodness_of_fit_ref 1.023
_refine_ls_hydrogen_treatment mixed
_refine_ls_matrix_type full
_refine_ls_number_parameters 511
_refine_ls_number_reflns 7306
_refine_ls_number_restraints 4
_refine_ls_restrained_S_all 1.044
_refine_ls_R_factor_all 0.1631
_refine_ls_R_factor_gt 0.0657
_refine_ls_shift/su_max 0.094
_refine_ls_shift/su_mean 0.003
_refine_ls_structure_factor_coef Fsqd
_refine_ls_weighting_details 'w=1/[\s^2^(Fo^2^)+(0.0936P)^2^+9.5568P] where P=(Fo^2^+2Fc^2^)/3'
_refine_ls_weighting_scheme calc
_refine_ls_wR_factor_gt 0.1643
_refine_ls_wR_factor_ref 0.2092
_reflns_number_gt 3708
_reflns_number_total 7306
_reflns_threshold_expression >2sigma(I)
_cod_data_source_file b000446o.txt
_cod_data_source_block shelxl
_cod_depositor_comments
;
The following automatic conversions were performed:

'_exptl_absorpt_correction_type' tag value 'psi-scans' was replaced
with 'psi-scan' value.

Automatic conversion script
Id: cif_fix_values 1646 2011-03-28 12:23:43Z adriana 

The following automatic conversions were performed:

'_exptl_crystal_density_meas' value 'not measured ' was changed to
'?' - the value is perceived as not measured.

Automatic conversion script
Id: cif_fix_values 3008 2015-01-20 13:52:24Z robertas 

The following automatic conversions were performed:

'_refine_ls_weighting_scheme' value 'calc
w=1/[\s^2^(Fo^2^)+(0.0936P)^2^+9.5568P] where P=(Fo^2^+2Fc^2^)/3' was
changed to 'calc'. New tag '_refine_ls_weighting_details' was
created. The value of the new tag was set to
'w=1/[\s^2^(Fo^2^)+(0.0936P)^2^+9.5568P] where P=(Fo^2^+2Fc^2^)/3'.

Automatic conversion script
Id: cif_fix_values 3143 2015-03-26 13:38:13Z robertas 
;
_cod_original_sg_symbol_H-M P-1
_cod_original_formula_sum 'C11.50 H16.50 Cl1.50 F3 Mn O5 S5'
_cod_database_code 7009372

loop_
_symmetry_equiv_pos_as_xyz
'x, y, z'
'-x, -y, -z'

loop_
_atom_site_label
_atom_site_type_symbol
_atom_site_fract_x
_atom_site_fract_y
_atom_site_fract_z
_atom_site_U_iso_or_equiv
_atom_site_adp_type
_atom_site_occupancy
_atom_site_calc_flag
_atom_site_refinement_flags
_atom_site_disorder_assembly
_atom_site_disorder_group
Mn1 Mn 0.82066(9) 0.00833(8) 0.25147(13) 0.0214(3) Uani 1 d . . .
Mn2 Mn 0.25859(11) 0.22514(9) 0.25727(15) 0.0395(4) Uani 1 d D . .
Cl1 Cl 0.98789(18) 0.44223(19) 0.7696(3) 0.0523(7) Uani 1 d . . .
Cl2 Cl 0.8404(2) 0.41096(18) 0.5708(3) 0.0506(7) Uani 1 d . . .
Cl3 Cl 0.9134(2) 0.2710(2) 0.7469(3) 0.0560(8) Uani 1 d . . .
S1 S 0.91677(15) 0.12532(14) 0.2400(2) 0.0259(5) Uani 1 d . . .
S2 S 0.75782(16) 0.07705(14) 0.4521(2) 0.0282(5) Uani 1 d . . .
S3 S 0.69283(16) -0.08001(14) 0.2547(2) 0.0263(5) Uani 1 d . . .
S4 S 0.72065(16) 0.09612(15) 0.1118(2) 0.0300(5) Uani 1 d . . .
S5 S 0.25501(18) 0.23515(16) 0.0201(2) 0.0353(6) Uani 1 d . . .
S6B S 0.3810(6) 0.3226(6) 0.2543(12) 0.060(3) Uiso 0.30 d PD . .
S6A S 0.3177(2) 0.3578(2) 0.2451(4) 0.0324(8) Uani 0.70 d P . .
S7 S 0.2560(2) 0.25440(18) 0.4929(3) 0.0490(8) Uani 1 d . . .
S8A S 0.10189(16) 0.28677(19) 0.2483(3) 0.0278(7) Uani 0.70 d PD . .
S8B S 0.1563(4) 0.3487(3) 0.2583(7) 0.0248(16) Uiso 0.30 d PD . .
S9 S 0.79148(17) 0.45725(14) 0.1647(3) 0.0316(6) Uani 1 d . . .
S10 S 0.57082(17) 0.21867(16) 0.7639(3) 0.0371(6) Uani 1 d . . .
F1 F 0.6584(6) 0.4080(6) 0.3278(7) 0.087(3) Uani 1 d . . .
F2 F 0.6070(5) 0.4618(5) 0.1353(9) 0.075(2) Uani 1 d . . .
F3 F 0.6714(5) 0.3326(4) 0.1396(8) 0.0625(19) Uani 1 d . . .
F4 F 0.6639(5) 0.3580(5) 0.8203(8) 0.076(2) Uani 1 d . . .
F5 F 0.5158(5) 0.3848(4) 0.7851(9) 0.075(2) Uani 1 d . . .
F6 F 0.6069(5) 0.3532(5) 0.6149(7) 0.074(2) Uani 1 d . . .
O1 O 0.9471(5) -0.1024(5) 0.4287(8) 0.054(2) Uani 1 d . . .
O2 O 0.9238(5) -0.0885(5) 0.0269(8) 0.052(2) Uani 1 d . . .
O3 O 0.4316(5) 0.1092(6) 0.2577(8) 0.061(2) Uani 1 d . . .
O4 O 0.1661(7) 0.0583(7) 0.2736(9) 0.075(3) Uani 1 d . . .
O5 O 0.7830(5) 0.5407(4) 0.2373(8) 0.0494(19) Uani 1 d . . .
O6 O 0.7966(6) 0.4629(5) 0.0181(7) 0.056(2) Uani 1 d . . .
O7 O 0.8570(5) 0.3937(5) 0.2268(8) 0.054(2) Uani 1 d . . .
O8 O 0.5459(6) 0.2118(5) 0.9075(8) 0.056(2) Uani 1 d . . .
O9 O 0.4941(6) 0.2057(5) 0.6675(10) 0.066(2) Uani 1 d . . .
O10 O 0.6605(6) 0.1753(5) 0.7252(8) 0.058(2) Uani 1 d . . .
C1 C 0.8741(6) 0.1991(6) 0.3810(10) 0.032(2) Uani 1 d . . .
H1A H 0.9125 0.1870 0.4630 0.080 Uiso 1 calc . . .
H1B H 0.8831 0.2591 0.3548 0.080 Uiso 1 calc . . .
C2 C 0.7700(7) 0.1913(6) 0.4172(10) 0.034(2) Uani 1 d . . .
H2A H 0.7293 0.2100 0.3404 0.080 Uiso 1 calc . . .
H2B H 0.7530 0.2273 0.4982 0.080 Uiso 1 calc . . .
C3 C 0.6322(7) 0.0597(7) 0.4320(10) 0.038(2) Uani 1 d . . .
H3A H 0.5978 0.0785 0.5152 0.080 Uiso 1 calc . . .
H3B H 0.6057 0.0926 0.3542 0.080 Uiso 1 calc . . .
C4 C 0.6255(7) -0.0383(6) 0.4064(11) 0.037(2) Uani 1 d . . .
H4A H 0.5593 -0.0505 0.3938 0.080 Uiso 1 calc . . .
H4B H 0.6490 -0.0694 0.4878 0.080 Uiso 1 calc . . .
C5 C 0.6141(6) -0.0414(6) 0.1121(10) 0.031(2) Uani 1 d . . .
H5A H 0.5910 -0.0918 0.0628 0.080 Uiso 1 calc . . .
H5B H 0.5596 -0.0079 0.1509 0.080 Uiso 1 calc . . .
C6 C 0.6622(7) 0.0141(6) 0.0122(11) 0.039(2) Uani 1 d . . .
H6A H 0.6160 0.0418 -0.0506 0.080 Uiso 1 calc . . .
H6B H 0.7083 -0.0214 -0.0420 0.080 Uiso 1 calc . . .
C7 C 0.8059(7) 0.1403(7) -0.0031(10) 0.037(2) Uani 1 d . . .
H7A H 0.8393 0.0933 -0.0556 0.080 Uiso 1 calc . . .
H7B H 0.7741 0.1804 -0.0676 0.080 Uiso 1 calc . . .
C8 C 0.8749(7) 0.1880(6) 0.0873(10) 0.033(2) Uani 1 d . . .
H8A H 0.8442 0.2434 0.1186 0.080 Uiso 1 calc . . .
H8B H 0.9293 0.2010 0.0320 0.080 Uiso 1 calc . . .
C9 C 0.8973(7) -0.0574(6) 0.3631(10) 0.034(2) Uani 1 d . . .
C10 C 0.8806(6) -0.0496(6) 0.1120(10) 0.030(2) Uani 1 d . . .
C11 C 0.3410(7) 0.3173(7) -0.0215(11) 0.046(3) Uani 1 d . . .
H11A H 0.3833 0.2942 -0.0941 0.080 Uiso 1 calc . . .
H11B H 0.3073 0.3699 -0.0555 0.080 Uiso 1 calc . . .
C12B C 0.362(3) 0.396(3) 0.098(4) 0.046(9) Uiso 0.30 d P . .
C12A C 0.3963(10) 0.3391(12) 0.1006(18) 0.050(4) Uani 0.70 d P . .
H12A H 0.4302 0.3913 0.0840 0.080 Uiso 0.70 calc P . .
H12B H 0.4426 0.2912 0.1205 0.080 Uiso 0.70 calc P . .
C13A C 0.3946(11) 0.3517(11) 0.399(2) 0.054(5) Uani 0.70 d P . .
H13A H 0.4404 0.3020 0.3900 0.080 Uiso 0.70 calc P . .
H13B H 0.4292 0.4046 0.4076 0.080 Uiso 0.70 calc P . .
C13B C 0.370(2) 0.406(2) 0.398(3) 0.029(7) Uiso 0.30 d P . .
C14 C 0.3386(9) 0.3425(8) 0.5207(12) 0.058(3) Uani 1 d . . .
H14A H 0.3028 0.3974 0.5415 0.080 Uiso 1 calc . . .
H14B H 0.3799 0.3285 0.5991 0.080 Uiso 1 calc . . .
C15 C 0.1414(8) 0.3158(7) 0.5223(11) 0.045(3) Uani 1 d . . .
H15A H 0.0962 0.2754 0.5547 0.080 Uiso 1 calc . . .
H15B H 0.1496 0.3590 0.5957 0.080 Uiso 1 calc . . .
C16A C 0.0985(9) 0.3636(10) 0.3932(14) 0.028(3) Uani 0.70 d P . .
H16A H 0.1349 0.4136 0.3720 0.080 Uiso 0.70 calc P . .
H16B H 0.0334 0.3848 0.4115 0.080 Uiso 0.70 calc P . .
C16B C 0.092(3) 0.316(3) 0.407(4) 0.036(9) Uiso 0.30 d P . .
C17B C 0.0882(19) 0.311(2) 0.115(3) 0.014(6) Uiso 0.30 d P . .
C17A C 0.1007(9) 0.3547(9) 0.0919(13) 0.028(3) Uani 0.70 d P . .
H17A H 0.0363 0.3756 0.0687 0.080 Uiso 0.70 calc P . .
H17B H 0.1388 0.4049 0.1063 0.080 Uiso 0.70 calc P . .
C18 C 0.1418(7) 0.2960(6) -0.0211(10) 0.038(2) Uani 1 d . . .
H18A H 0.1513 0.3313 -0.1019 0.080 Uiso 1 calc . . .
H18B H 0.0955 0.2538 -0.0461 0.080 Uiso 1 calc . . .
C19 C 0.3663(7) 0.1567(7) 0.2594(10) 0.036(2) Uani 1 d . . .
C20 C 0.1991(8) 0.1267(8) 0.2665(11) 0.046(3) Uani 1 d . . .
C21 C 0.6758(8) 0.4130(7) 0.1954(12) 0.047(3) Uani 1 d . . .
C22 C 0.5895(8) 0.3344(7) 0.7423(11) 0.042(3) Uani 1 d . . .
C23 C 0.8860(7) 0.3852(7) 0.7364(11) 0.043(3) Uani 1 d . . .
H23 H 0.8379 0.4026 0.8061 0.080 Uiso 1 calc R . .

loop_
_atom_site_aniso_label
_atom_site_aniso_U_11
_atom_site_aniso_U_22
_atom_site_aniso_U_33
_atom_site_aniso_U_23
_atom_site_aniso_U_13
_atom_site_aniso_U_12
Mn1 0.0176(7) 0.0189(7) 0.0277(7) 0.0016(5) 0.0033(5) 0.0007(5)
Mn2 0.0607(11) 0.0267(8) 0.0283(8) 0.0038(6) 0.0120(7) 0.0215(7)
Cl1 0.0290(14) 0.0595(18) 0.0666(19) -0.0131(14) -0.0108(13) 0.0069(12)
Cl2 0.0514(17) 0.0496(16) 0.0493(17) -0.0089(13) -0.0131(13) 0.0043(13)
Cl3 0.068(2) 0.0556(18) 0.0452(16) 0.0102(13) 0.0030(14) -0.0093(15)
S1 0.0200(11) 0.0271(12) 0.0309(12) 0.0017(9) 0.0031(9) -0.0037(9)
S2 0.0261(12) 0.0252(11) 0.0332(13) -0.0016(9) 0.0073(10) -0.0015(9)
S3 0.0275(12) 0.0182(11) 0.0334(13) -0.0005(9) 0.0079(10) -0.0024(9)
S4 0.0272(12) 0.0264(12) 0.0368(13) 0.0049(10) -0.0021(10) -0.0043(9)
S5 0.0406(14) 0.0347(13) 0.0288(13) 0.0023(10) 0.0088(11) 0.0140(11)
S6A 0.0178(17) 0.0330(18) 0.046(2) -0.0058(15) 0.0022(14) 0.0014(14)
S7 0.075(2) 0.0396(15) 0.0288(14) 0.0012(11) 0.0112(13) 0.0233(14)
S8A 0.0251(17) 0.0221(16) 0.0362(19) 0.0003(14) 0.0049(14) -0.0019(13)
S9 0.0354(13) 0.0205(11) 0.0390(14) -0.0020(10) 0.0050(11) -0.0015(10)
S10 0.0293(13) 0.0361(14) 0.0450(15) -0.0088(11) -0.0008(11) 0.0020(11)
F1 0.095(6) 0.119(7) 0.053(5) 0.011(4) 0.031(4) -0.045(5)
F2 0.035(4) 0.056(4) 0.133(7) 0.013(4) -0.006(4) -0.002(3)
F3 0.057(4) 0.037(4) 0.095(5) 0.005(4) -0.013(4) -0.021(3)
F4 0.054(4) 0.088(6) 0.090(6) -0.010(4) -0.011(4) -0.039(4)
F5 0.077(5) 0.034(4) 0.114(6) -0.009(4) 0.037(5) 0.000(3)
F6 0.080(5) 0.086(5) 0.060(5) 0.018(4) 0.018(4) -0.023(4)
O1 0.042(5) 0.051(5) 0.067(5) 0.019(4) -0.013(4) 0.017(4)
O2 0.045(5) 0.059(5) 0.052(5) -0.022(4) 0.022(4) -0.002(4)
O3 0.036(4) 0.092(6) 0.051(5) -0.013(4) 0.003(4) 0.027(4)
O4 0.065(6) 0.099(8) 0.063(6) 0.016(5) 0.010(5) -0.022(6)
O5 0.054(5) 0.032(4) 0.062(5) -0.019(3) 0.008(4) -0.004(3)
O6 0.074(6) 0.059(5) 0.037(4) -0.009(4) 0.021(4) -0.021(4)
O7 0.049(5) 0.034(4) 0.078(6) 0.009(4) -0.010(4) 0.001(4)
O8 0.060(5) 0.047(5) 0.059(5) 0.000(4) 0.019(4) 0.000(4)
O9 0.058(5) 0.037(4) 0.103(7) -0.006(4) -0.034(5) -0.013(4)
O10 0.055(5) 0.066(5) 0.050(5) -0.010(4) 0.009(4) 0.025(4)
C1 0.026(5) 0.030(5) 0.039(6) -0.003(4) 0.004(4) -0.003(4)
C2 0.041(6) 0.021(5) 0.041(6) -0.006(4) 0.013(5) -0.006(4)
C3 0.026(5) 0.046(6) 0.042(6) -0.020(5) 0.017(4) -0.011(4)
C4 0.041(6) 0.022(5) 0.048(6) -0.005(4) 0.009(5) -0.010(4)
C5 0.023(5) 0.026(5) 0.044(6) -0.003(4) -0.001(4) -0.001(4)
C6 0.042(6) 0.031(5) 0.045(6) 0.008(5) -0.017(5) -0.013(5)
C7 0.037(6) 0.042(6) 0.034(5) 0.009(5) 0.001(4) -0.008(5)
C8 0.036(6) 0.024(5) 0.038(6) 0.010(4) -0.003(4) -0.007(4)
C9 0.034(6) 0.032(5) 0.035(5) -0.006(4) 0.005(5) -0.001(4)
C10 0.018(5) 0.023(5) 0.051(6) 0.006(4) 0.002(4) -0.005(4)
C11 0.038(6) 0.057(7) 0.042(6) 0.017(5) 0.014(5) 0.010(5)
C12A 0.019(8) 0.062(12) 0.072(12) -0.006(9) 0.018(8) -0.021(8)
C13A 0.033(9) 0.040(10) 0.088(14) -0.022(9) -0.007(9) -0.004(8)
C14 0.070(9) 0.064(8) 0.038(6) -0.013(6) 0.006(6) 0.012(7)
C15 0.055(7) 0.037(6) 0.042(6) -0.002(5) 0.022(5) 0.005(5)
C16A 0.021(7) 0.024(8) 0.041(8) 0.001(6) 0.009(6) -0.007(6)
C17A 0.029(7) 0.026(8) 0.028(7) 0.015(6) -0.004(6) 0.000(6)
C18 0.036(6) 0.036(5) 0.041(6) 0.011(4) 0.011(5) 0.016(4)
C19 0.031(6) 0.042(6) 0.035(6) -0.007(5) -0.001(4) -0.004(5)
C20 0.039(6) 0.067(8) 0.032(6) 0.017(5) 0.010(5) 0.010(6)
C21 0.044(7) 0.033(6) 0.065(8) 0.018(5) -0.001(6) -0.005(5)
C22 0.042(6) 0.043(6) 0.041(6) -0.010(5) 0.010(5) -0.017(5)
C23 0.024(5) 0.058(7) 0.045(6) -0.014(5) 0.003(5) 0.001(5)

loop_
_atom_type_symbol
_atom_type_description
_atom_type_scat_dispersion_real
_atom_type_scat_dispersion_imag
_atom_type_scat_source
C C 0.0033 0.0016 'International Tables Vol C Tables 4.2.6.8 and 6.1.1.4'
H H 0.0000 0.0000 'International Tables Vol C Tables 4.2.6.8 and 6.1.1.4'
O O 0.0106 0.0060 'International Tables Vol C Tables 4.2.6.8 and 6.1.1.4'
S S 0.1246 0.1234 'International Tables Vol C Tables 4.2.6.8 and 6.1.1.4'
F F 0.0171 0.0103 'International Tables Vol C Tables 4.2.6.8 and 6.1.1.4'
Mn Mn 0.3368 0.7283 'International Tables Vol C Tables 4.2.6.8 and 6.1.1.4'
Cl Cl 0.1484 0.1585 'International Tables Vol C Tables 4.2.6.8 and 6.1.1.4'

loop_
_geom_angle_atom_site_label_1
_geom_angle_atom_site_label_2
_geom_angle_atom_site_label_3
_geom_angle
_geom_angle_site_symmetry_1
_geom_angle_site_symmetry_3
_geom_angle_publ_flag
C10 Mn1 C9 85.7(4) . . ?
C10 Mn1 S1 93.0(3) . . ?
C9 Mn1 S1 96.3(3) . . ?
C10 Mn1 S3 95.4(3) . . ?
C9 Mn1 S3 96.9(3) . . ?
S1 Mn1 S3 164.80(9) . . ?
C10 Mn1 S4 95.7(3) . . ?
C9 Mn1 S4 178.5(3) . . ?
S1 Mn1 S4 83.12(9) . . ?
S3 Mn1 S4 83.47(9) . . ?
C10 Mn1 S2 172.7(3) . . ?
C9 Mn1 S2 87.2(3) . . ?
S1 Mn1 S2 85.98(9) . . ?
S3 Mn1 S2 87.20(9) . . ?
S4 Mn1 S2 91.30(9) . . ?
C20 Mn2 C19 86.1(5) . . ?
C20 Mn2 S6A 173.5(4) . . ?
C19 Mn2 S6A 100.4(3) . . ?
C20 Mn2 S5 96.6(3) . . ?
C19 Mn2 S5 94.0(3) . . ?
S6A Mn2 S5 82.98(13) . . ?
C20 Mn2 S8B 113.0(4) . . ?
C19 Mn2 S8B 160.8(4) . . ?
S6A Mn2 S8B 60.5(2) . . ?
S5 Mn2 S8B 85.95(19) . . ?
C20 Mn2 S7 95.5(4) . . ?
C19 Mn2 S7 95.7(3) . . ?
S6A Mn2 S7 84.04(13) . . ?
S5 Mn2 S7 165.00(11) . . ?
S8B Mn2 S7 81.1(2) . . ?
C20 Mn2 S6B 160.9(5) . . ?
C19 Mn2 S6B 74.9(4) . . ?
S6A Mn2 S6B 25.5(3) . . ?
S5 Mn2 S6B 86.8(3) . . ?
S8B Mn2 S6B 85.9(3) . . ?
S7 Mn2 S6B 84.7(3) . . ?
C20 Mn2 S8A 82.0(3) . . ?
C19 Mn2 S8A 167.9(3) . . ?
S6A Mn2 S8A 91.55(12) . . ?
S5 Mn2 S8A 85.33(11) . . ?
S8B Mn2 S8A 31.3(2) . . ?
S7 Mn2 S8A 87.53(12) . . ?
S6B Mn2 S8A 117.0(3) . . ?
C1 S1 C8 100.9(4) . . ?
C1 S1 Mn1 104.0(3) . . ?
C8 S1 Mn1 105.6(3) . . ?
C2 S2 C3 105.8(5) . . ?
C2 S2 Mn1 102.2(3) . . ?
C3 S2 Mn1 101.5(3) . . ?
C4 S3 C5 101.2(4) . . ?
C4 S3 Mn1 103.0(3) . . ?
C5 S3 Mn1 105.5(3) . . ?
C6 S4 C7 106.2(5) . . ?
C6 S4 Mn1 100.9(3) . . ?
C7 S4 Mn1 100.7(3) . . ?
C18 S5 C11 101.0(5) . . ?
C18 S5 Mn2 105.5(3) . . ?
C11 S5 Mn2 105.3(4) . . ?
C13B S6B C12B 100.7(17) . . ?
C13B S6B Mn2 112.0(11) . . ?
C12B S6B Mn2 108.2(12) . . ?
C12A S6A C13A 105.2(8) . . ?
C12A S6A Mn2 99.8(6) . . ?
C13A S6A Mn2 98.5(6) . . ?
C12A S6A S8B 130.2(6) . . ?
C13A S6A S8B 122.1(6) . . ?
Mn2 S6A S8B 61.07(14) . . ?
C15 S7 C14 100.5(5) . . ?
C15 S7 Mn2 104.4(4) . . ?
C14 S7 Mn2 105.4(4) . . ?
C16A S8A C17A 105.4(7) . . ?
C16A S8A Mn2 102.6(4) . . ?
C17A S8A Mn2 103.5(4) . . ?
C17B S8B C16B 103.6(16) . . ?
C17B S8B S6A 121.8(9) . . ?
C16B S8B S6A 126.0(12) . . ?
C17B S8B Mn2 93.4(9) . . ?
C16B S8B Mn2 94.0(12) . . ?
S6A S8B Mn2 58.38(14) . . ?
O6 S9 O7 115.6(5) . . ?
O6 S9 O5 114.6(5) . . ?
O7 S9 O5 114.4(5) . . ?
O6 S9 C21 104.1(5) . . ?
O7 S9 C21 103.2(5) . . ?
O5 S9 C21 102.5(5) . . ?
O8 S10 O10 115.2(5) . . ?
O8 S10 O9 114.6(5) . . ?
O10 S10 O9 114.8(5) . . ?
O8 S10 C22 104.4(5) . . ?
O10 S10 C22 103.8(5) . . ?
O9 S10 C22 101.7(5) . . ?
C2 C1 S1 114.0(6) . . ?
C1 C2 S2 105.9(6) . . ?
C4 C3 S2 106.0(7) . . ?
C3 C4 S3 113.3(6) . . ?
C6 C5 S3 112.9(6) . . ?
C5 C6 S4 107.3(7) . . ?
C8 C7 S4 106.8(6) . . ?
C7 C8 S1 113.5(6) . . ?
O1 C9 Mn1 176.4(9) . . ?
O2 C10 Mn1 176.0(9) . . ?
C12A C11 S5 110.6(8) . . ?
C11 C12A S6A 109.0(9) . . ?
C14 C13A S6A 110.0(10) . . ?
C13A C14 S7 110.0(9) . . ?
C16A C15 S7 115.0(7) . . ?
C15 C16A S8A 108.4(9) . . ?
C18 C17A S8A 105.6(8) . . ?
C17A C18 S5 115.9(8) . . ?
O3 C19 Mn2 175.8(9) . . ?
O4 C20 Mn2 175.2(10) . . ?
F1 C21 F2 109.5(10) . . ?
F1 C21 F3 107.8(9) . . ?
F2 C21 F3 105.8(9) . . ?
F1 C21 S9 111.4(8) . . ?
F2 C21 S9 110.7(7) . . ?
F3 C21 S9 111.3(8) . . ?
F6 C22 F5 108.5(10) . . ?
F6 C22 F4 107.6(8) . . ?
F5 C22 F4 105.9(8) . . ?
F6 C22 S10 112.5(7) . . ?
F5 C22 S10 111.8(7) . . ?
F4 C22 S10 110.3(8) . . ?
Cl1 C23 Cl2 110.1(6) . . ?
Cl1 C23 Cl3 110.0(5) . . ?
Cl2 C23 Cl3 110.0(6) . . ?

loop_
_geom_bond_atom_site_label_1
_geom_bond_atom_site_label_2
_geom_bond_distance
_geom_bond_site_symmetry_2
_geom_bond_publ_flag
Mn1 C10 1.785(10) . ?
Mn1 C9 1.795(10) . ?
Mn1 S1 2.311(2) . ?
Mn1 S3 2.316(3) . ?
Mn1 S4 2.326(3) . ?
Mn1 S2 2.338(3) . ?
Mn2 C20 1.769(14) . ?
Mn2 C19 1.791(10) . ?
Mn2 S6A 2.242(4) . ?
Mn2 S5 2.294(3) . ?
Mn2 S8B 2.304(3) . ?
Mn2 S7 2.307(3) . ?
Mn2 S6B 2.347(3) . ?
Mn2 S8A 2.3496(19) . ?
Cl1 C23 1.749(10) . ?
Cl2 C23 1.760(11) . ?
Cl3 C23 1.767(11) . ?
S1 C1 1.831(9) . ?
S1 C8 1.845(9) . ?
S2 C2 1.801(9) . ?
S2 C3 1.815(10) . ?
S3 C4 1.832(10) . ?
S3 C5 1.844(9) . ?
S4 C6 1.801(10) . ?
S4 C7 1.806(10) . ?
S5 C18 1.842(9) . ?
S5 C11 1.847(11) . ?
S6B C13B 1.86(3) . ?
S6B C12B 1.90(4) . ?
S6A C12A 1.794(15) . ?
S6A C13A 1.835(18) . ?
S6A S8B 2.292(7) . ?
S7 C15 1.839(11) . ?
S7 C14 1.846(14) . ?
S8A C16A 1.808(14) . ?
S8A C17A 1.844(13) . ?
S8B C17B 1.78(3) . ?
S8B C16B 1.79(4) . ?
S9 O6 1.420(7) . ?
S9 O7 1.434(7) . ?
S9 O5 1.443(7) . ?
S9 C21 1.830(11) . ?
S10 O8 1.438(8) . ?
S10 O10 1.439(7) . ?
S10 O9 1.442(8) . ?
S10 C22 1.818(11) . ?
F1 C21 1.306(13) . ?
F2 C21 1.325(12) . ?
F3 C21 1.335(12) . ?
F4 C22 1.351(12) . ?
F5 C22 1.319(12) . ?
F6 C22 1.294(12) . ?
O1 C9 1.147(11) . ?
O2 C10 1.158(11) . ?
O3 C19 1.136(11) . ?
O4 C20 1.171(14) . ?
C1 C2 1.522(13) . ?
C3 C4 1.521(13) . ?
C5 C6 1.487(13) . ?
C7 C8 1.513(13) . ?
C11 C12A 1.45(2) . ?
C13A C14 1.43(2) . ?
C15 C16A 1.556(18) . ?
C17A C18 1.496(16) . ?
